data_4123497
loop_
_publ_author_name
'Wang, Timothy C.'
'Bury, Wojciech'
'G\'omez-Gualdr\'on, Diego A'
'Vermeulen, Nicolaas A.'
'Mondloch, Joseph E.'
'Deria, Pravas'
'Zhang, Kainan'
'Moghadam, Peyman Z.'
'Sarjeant, Amy A.'
'Snurr, Randall Q.'
'Stoddart, J. Fraser'
'Hupp, Joseph T.'
'Farha, Omar K.'

_publ_section_title
;
 Ultrahigh Surface Area Zirconium MOFs and Insights into the Applicability
 of the BET Theory.
;
_journal_issue 10
_journal_name_full 'Journal of the American Chemical Society'
_journal_page_first 3585
_journal_page_last 3591
_journal_paper_doi 10.1021/ja512973b
_journal_volume 137
_journal_year 2015
_chemical_formula_moiety 'C228 H114 O32 Zr6'
_chemical_formula_sum 'C228 H114 O32 Zr6'
_chemical_formula_weight 3912.51
_chemical_name_systematic
;
 ?
;
_space_group_crystal_system cubic
_space_group_IT_number 221
_space_group_name_Hall '-P 4 2 3'
_space_group_name_H-M_alt 'P m -3 m'
_symmetry_space_group_name_Hall '-P 4 2 3'
_symmetry_space_group_name_H-M 'P m -3 m'
_atom_sites_solution_hydrogens mixed
_atom_sites_solution_primary direct
_audit_creation_date 2013-10-23
_audit_creation_method
;
Olex2 1.2
(compiled 2013.09.17 svn.r2790 for OlexSys, GUI svn.r4601)
;
_cell_angle_alpha 90
_cell_angle_beta 90
_cell_angle_gamma 90
_cell_formula_units_Z 1
_cell_length_a 27.9293(5)
_cell_length_b 27.9293(5)
_cell_length_c 27.9293(5)
_cell_measurement_reflns_used 9113
_cell_measurement_temperature 225(2)
_cell_measurement_theta_max 67.606
_cell_measurement_theta_min 2.740
_cell_volume 21786.1(7)
_computing_cell_refinement 'SAINT V7.23A (Bruker, 2005)'
_computing_data_collection 'APEX2 V2.1-4 (Bruker, 2007)'
_computing_data_reduction 'Bruker SAINT'
_computing_molecular_graphics
;
O. V. Dolomanov, L. J. Bourhis, R. J. Gildea, J. A. K. Howard and H. Puschmann,
OLEX2: a complete structure solution, refinement and analysis program.
J. Appl. Cryst. (2009). 42, 339-341.
;
_computing_publication_material
;
O. V. Dolomanov, L. J. Bourhis, R. J. Gildea, J. A. K. Howard and H. Puschmann,
OLEX2: a complete structure solution, refinement and analysis program.
J. Appl. Cryst. (2009). 42, 339-341.
;
_computing_structure_refinement
;
SHELX, G.M. Sheldrick, Acta Cryst.
(2008). A64, 112-122
;
_computing_structure_solution
;
SHELX, G.M. Sheldrick, Acta Cryst.
(2008). A64, 112-122
;
_diffrn_ambient_temperature 225.0
_diffrn_detector_area_resol_mean 8
_diffrn_measured_fraction_theta_full 0.999
_diffrn_measured_fraction_theta_max 0.994
_diffrn_measurement_device_type 'Bruker Kappa APEX CCD area detector'
_diffrn_measurement_method '\w and \f scans'
_diffrn_radiation_monochromator 'MX optics'
_diffrn_radiation_type CuK\a
_diffrn_radiation_wavelength 1.54178
_diffrn_reflns_av_R_equivalents 0.0614
_diffrn_reflns_av_unetI/netI 0.0172
_diffrn_reflns_Laue_measured_fraction_full 0.999
_diffrn_reflns_Laue_measured_fraction_max 0.994
_diffrn_reflns_limit_h_max 33
_diffrn_reflns_limit_h_min -33
_diffrn_reflns_limit_k_max 32
_diffrn_reflns_limit_k_min -32
_diffrn_reflns_limit_l_max 26
_diffrn_reflns_limit_l_min -31
_diffrn_reflns_number 103147
_diffrn_reflns_point_group_measured_fraction_full 0.999
_diffrn_reflns_point_group_measured_fraction_max 0.994
_diffrn_reflns_theta_full 67.679
_diffrn_reflns_theta_max 68.29
_diffrn_reflns_theta_min 1.58
_diffrn_source microsource
_exptl_absorpt_coefficient_mu 0.698
_exptl_absorpt_correction_T_max 0.7530
_exptl_absorpt_correction_T_min 0.6922
_exptl_absorpt_correction_type multi-scan
_exptl_absorpt_process_details
;
SADABS-2012/1 (Bruker,2012) was used for absorption correction. wR2(int) was 
0.0810 before and 0.0624 after correction. The Ratio of minimum to maximum 
transmission is 0.9193. The \l/2 correction factor is 0.0015.
;
_exptl_crystal_colour yellow
_exptl_crystal_colour_primary yellow
_exptl_crystal_density_diffrn 0.298
_exptl_crystal_description cube
_exptl_crystal_F_000 1978
_exptl_crystal_size_max 0.099
_exptl_crystal_size_mid 0.098
_exptl_crystal_size_min 0.084
_refine_diff_density_max 2.467
_refine_diff_density_min -1.185
_refine_diff_density_rms 0.119
_refine_ls_extinction_method none
_refine_ls_goodness_of_fit_ref 1.653
_refine_ls_hydrogen_treatment mixed
_refine_ls_matrix_type full
_refine_ls_number_parameters 201
_refine_ls_number_reflns 3871
_refine_ls_number_restraints 3763
_refine_ls_restrained_S_all 1.544
_refine_ls_R_factor_all 0.1143
_refine_ls_R_factor_gt 0.1071
_refine_ls_shift/su_max 0.001
_refine_ls_shift/su_mean 0.000
_refine_ls_structure_factor_coef Fsqd
_refine_ls_weighting_details 'w=1/[\s^2^(Fo^2^)+(0.2000P)^2^] where P=(Fo^2^+2Fc^2^)/3'
_refine_ls_weighting_scheme calc
_refine_ls_wR_factor_gt 0.3332
_refine_ls_wR_factor_ref 0.3502
_reflns_Friedel_coverage 0.000
_reflns_number_gt 3266
_reflns_number_total 3871
_reflns_threshold_expression 'I > 2\s(I)'
_cod_data_source_file ja512973b_si_004.cif
_cod_data_source_block n3147b_a
_cod_depositor_comments 'Adding full bibliography for 4123497--4123500.cif.'
_cod_original_cell_volume 21786.1(12)
_cod_database_code 4123497
_shelxl_version_number 2013-4
_shelx_space_group_comment
;
The symmetry employed for this shelxl refinement is uniquely defined
by the following loop, which should always be used as a source of
symmetry information in preference to the above space-group names.
They are only intended as comments.
;
_shelx_estimated_absorpt_t_max 0.944
_shelx_estimated_absorpt_t_min 0.934
_olex2_refinement_description
;
1. Fixed Uiso
 At 1.2 times of:
  All C(H) groups
2. Restrained distances
 C18-H18 = C49-H49
 0.94 with sigma of 0.001
 C1-C2 \\sim C16-C17 \\sim C31-C32 \\sim C46-C47 \\sim C8-C5 \\sim C23-C20
\\sim C38-C35 \\sim C53-C50 -
 C10-C9 \\sim C25-C24 \\sim C40-C39 \\sim C54-C55 \\sim C13-C61 \\sim C28-C66
\\sim C43-C68 \\sim C58-C73
 with sigma of 0.02
 C9-C8 \\sim C24-C23 \\sim C39-C38 \\sim C54-C53
 with sigma of 0.02
 C61-C74 \\sim C61-C62 \\sim C63-C62 \\sim C64-C63 \\sim C65-C64 \\sim C65-C66
\\sim C67-C66 \\sim C68-C67
 \\sim C69-C68 \\sim C70-C69 \\sim C71-C70 \\sim C72-C71 \\sim C72-C73 \\sim
C74-C73 \\sim C62-C75 \\sim C65-
 C76 \\sim C76-C69 \\sim C76-C75 \\sim C72-C75
 with sigma of 0.02
 C61-C73 \\sim C74-C72 \\sim C71-C69 \\sim C70-C76 \\sim C68-C66 \\sim C67-C65
\\sim C64-C62 \\sim C63-C75
 with sigma of 0.02
 C61-C72 \\sim C62-C73 \\sim C75-C74 \\sim C76-C67 \\sim C66-C69 \\sim C68-C65
\\sim C65-C62 \\sim C63-C76
 \\sim C64-C75 \\sim C69-C72 \\sim C70-C75 \\sim C71-C76
 with sigma of 0.02
 C58-C74 \\sim C13-C62 \\sim C28-C67 \\sim C43-C69 \\sim C58-C72 \\sim C13-C74
\\sim C28-C65 \\sim C43-C67
 with sigma of 0.02
 C57-C73 \\sim C12-C61 \\sim C27-C66 \\sim C42-C68 \\sim C49-C53 \\sim C4-C8
\\sim C19-C23 \\sim C34-C38 -
 C59-C73 \\sim C14-C61 \\sim C29-C66 \\sim C44-C68 \\sim C51-C53 \\sim C6-C8
\\sim C21-C23 \\sim C36-C38
 with sigma of 0.02
 C45-C39 \\sim C60-C54 \\sim C15-C9 \\sim C30-C24 \\sim C41-C39 \\sim C56-C54
\\sim C11-C9 \\sim C26-C24
 with sigma of 0.02
 C39-C34 \\sim C38-C41 \\sim C54-C49 \\sim C53-C56 \\sim C9-C4 \\sim C8-C11
\\sim C24-C19 \\sim C23-C26 -
 C39-C36 \\sim C38-C45 \\sim C54-C51 \\sim C53-C60 \\sim C9-C6 \\sim C8-C15
\\sim C24-C21 \\sim C23-C30
 with sigma of 0.02
 C15-C10 \\sim C11-C10 \\sim C12-C11 \\sim C13-C12 \\sim C14-C13 \\sim C15-C14
\\sim C7-C2 \\sim C7-C6 -
 C6-C5 \\sim C5-C4 \\sim C4-C3 \\sim C3-C2 \\sim C33-C32 \\sim C34-C33 \\sim
C35-C34 \\sim C36-C35 \\sim C37-
 C36 \\sim C37-C32 \\sim C56-C55 \\sim C57-C56 \\sim C58-C57 \\sim C59-C58
\\sim C60-C59 \\sim C60-C55 -
 C41-C40 \\sim C42-C41 \\sim C43-C42 \\sim C44-C43 \\sim C45-C44 \\sim C45-C40
\\sim C30-C25 \\sim C30-C29
 \\sim C29-C28 \\sim C28-C27 \\sim C27-C26 \\sim C26-C25 \\sim C48-C47 \\sim
C49-C48 \\sim C50-C49 \\sim C51-
 C50 \\sim C52-C51 \\sim C52-C47 \\sim C18-C17 \\sim C19-C18 \\sim C20-C19
\\sim C21-C20 \\sim C22-C21 -
 C22-C17
 with sigma of 0.02
 C10-C13 \\sim C11-C14 \\sim C12-C15 \\sim C25-C28 \\sim C26-C29 \\sim C27-C30
\\sim C40-C43 \\sim C41-C44
 \\sim C42-C45 \\sim C55-C58 \\sim C56-C59 \\sim C57-C60 \\sim C32-C35 \\sim
C33-C36 \\sim C34-C37 \\sim C17-
 C20 \\sim C18-C21 \\sim C19-C22 \\sim C47-C50 \\sim C48-C51 \\sim C49-C52
\\sim C2-C5 \\sim C7-C4 \\sim C6-C3
 with sigma of 0.02
 C10-C12 \\sim C11-C13 \\sim C12-C14 \\sim C13-C15 \\sim C14-C10 \\sim C15-C11
\\sim C25-C27 \\sim C26-C28
 \\sim C27-C29 \\sim C28-C30 \\sim C29-C25 \\sim C30-C26 \\sim C40-C42 \\sim
C41-C43 \\sim C42-C44 \\sim C43-
 C45 \\sim C44-C40 \\sim C45-C41 \\sim C55-C57 \\sim C56-C58 \\sim C57-C59
\\sim C58-C60 \\sim C59-C55 -
 C60-C56 \\sim C47-C49 \\sim C48-C50 \\sim C49-C51 \\sim C50-C52 \\sim C51-C47
\\sim C52-C48 \\sim C32-C34
 \\sim C33-C35 \\sim C34-C36 \\sim C35-C37 \\sim C36-C32 \\sim C37-C33 \\sim
C17-C19 \\sim C18-C20 \\sim C19-
 C21 \\sim C20-C22 \\sim C21-C17 \\sim C22-C18 \\sim C2-C6 \\sim C7-C5 \\sim
C6-C4 \\sim C5-C3 \\sim C4-C2 \\sim C3-
 C7
 with sigma of 0.02
 C31-C33 \\sim C31-C37
 with sigma of 0.02
 O1-C1 \\sim O1_$1-C1 \\sim C31-O1_$2 \\sim C31-O1_$3 \\sim O1_$4-C46 \\sim
O1_$5-C46 \\sim O1_$6-C16
 \\sim C16-O1_$7
 with sigma of 0.02
 C1-C3 \\sim C1-C7
 with sigma of 0.02
 C16-C18 \\sim C16-C22
 with sigma of 0.02
 C46-C48 \\sim C46-C52
 with sigma of 0.02
 C15-H14 \\sim C13-H14
 with sigma of 0.02
 C10-C5 \\sim C55-C50 \\sim C40-C35 \\sim C25-C20
 with sigma of 0.01
 C17-H18 \\sim C19-H18
 with sigma of 0.02
3. Restrained planarity
 C17, C18, C19, C20, C21, C22
 with sigma of 0.1
 C66, C67, C68, C69, C76, C65, C70, C71, C72, C75, C62, C63, C64, C73, C74, C61
 with sigma of 0.1
 C10, C11, C12, C13, C14, C15
 with sigma of 0.1
 C25, C26, C27, C28, C29, C30, C24, C66
 with sigma of 0.1
 C40, C41, C42, C43, C44, C45, C39, C68, H44
 with sigma of 0.01
 C55, C56, C57, C58, C59, C60, C54, C73
 with sigma of 0.1
 C47, C48, C49, C50, C51, C52, H49
 with sigma of 0.1
 C32, C33, C34, C35, C36, C37, C31
 with sigma of 0.1
 C2, C7, C6, C5, C4, C3
 with sigma of 0.1
4. Uiso/Uaniso restraints and constraints
Uanis(C66) \\sim Ueq, Uanis(C67) \\sim Ueq, Uanis(C68) \\sim Ueq, Uanis(C69)
\\sim Ueq, Uanis(C76) \\sim Ueq, Uanis(C65) \\sim Ueq, Uanis(C70) \\sim Ueq,
Uanis(C71) \\sim Ueq, Uanis(C72) \\sim Ueq, Uanis(C75) \\sim Ueq, Uanis(C62)
\\sim Ueq, Uanis(C63) \\sim Ueq, Uanis(C64) \\sim Ueq, Uanis(C73) \\sim Ueq,
Uanis(C74) \\sim Ueq, Uanis(C61) \\sim Ueq, Uanis(C17) \\sim Ueq, Uanis(C18)
\\sim Ueq, Uanis(C19) \\sim Ueq, Uanis(C20) \\sim Ueq, Uanis(C21) \\sim Ueq,
Uanis(C22) \\sim Ueq, Uanis(C32) \\sim Ueq, Uanis(C33) \\sim Ueq, Uanis(C34)
\\sim Ueq, Uanis(C35) \\sim Ueq, Uanis(C36) \\sim Ueq, Uanis(C37) \\sim Ueq,
Uanis(C47) \\sim Ueq, Uanis(C48) \\sim Ueq, Uanis(C49) \\sim Ueq, Uanis(C50)
\\sim Ueq, Uanis(C51) \\sim Ueq, Uanis(C52) \\sim Ueq, Uanis(C2) \\sim Ueq,
Uanis(C3) \\sim Ueq, Uanis(C4) \\sim Ueq, Uanis(C5) \\sim Ueq, Uanis(C6) \\sim
Ueq, Uanis(C7) \\sim Ueq, Uanis(C38) \\sim Ueq, Uanis(C39) \\sim Ueq, Uanis(C8)
\\sim Ueq, Uanis(C9) \\sim Ueq, Uanis(C23) \\sim Ueq, Uanis(C24) \\sim Ueq,
Uanis(C16) \\sim Ueq, Uanis(C53) \\sim Ueq, Uanis(C46) \\sim Ueq, Uanis(C31)
\\sim Ueq, Uanis(C1) \\sim Ueq, Uanis(C55) \\sim Ueq, Uanis(C56) \\sim Ueq,
Uanis(C57) \\sim Ueq, Uanis(C58) \\sim Ueq, Uanis(C59) \\sim Ueq, Uanis(C60)
\\sim Ueq, Uanis(C25) \\sim Ueq, Uanis(C26) \\sim Ueq, Uanis(C27) \\sim Ueq,
Uanis(C28) \\sim Ueq, Uanis(C29) \\sim Ueq, Uanis(C30) \\sim Ueq, Uanis(C40)
\\sim Ueq, Uanis(C41) \\sim Ueq, Uanis(C42) \\sim Ueq, Uanis(C43) \\sim Ueq,
Uanis(C44) \\sim Ueq, Uanis(C45) \\sim Ueq, Uanis(C54) \\sim Ueq, Uanis(C10)
\\sim Ueq, Uanis(C11) \\sim Ueq, Uanis(C12) \\sim Ueq, Uanis(C13) \\sim Ueq,
Uanis(C14) \\sim Ueq, Uanis(C15) \\sim Ueq: with sigma of 0.1 and sigma for
terminal atoms of 0.2
Uanis(C66) = Uanis(C67) = Uanis(C68) = Uanis(C69) = Uanis(C76) = Uanis(C65) =
Uanis(C70) = Uanis(C71) = Uanis(C72) = Uanis(C75) = Uanis(C62) = Uanis(C63) =
Uanis(C64) = Uanis(C73) = Uanis(C74) = Uanis(C61) = Uanis(C17) = Uanis(C18) =
Uanis(C19) = Uanis(C20) = Uanis(C21) = Uanis(C22) = Uanis(C32) = Uanis(C33) =
Uanis(C34) = Uanis(C35) = Uanis(C36) = Uanis(C37) = Uanis(C47) = Uanis(C48) =
Uanis(C49) = Uanis(C50) = Uanis(C51) = Uanis(C52) = Uanis(C2) = Uanis(C3) =
Uanis(C4) = Uanis(C5) = Uanis(C6) = Uanis(C7) = Uanis(C38) = Uanis(C39) =
Uanis(C8) = Uanis(C9) = Uanis(C23) = Uanis(C24) = Uanis(C16) = Uanis(C53) =
Uanis(C46) = Uanis(C31) = Uanis(C1) = Uanis(C55) = Uanis(C56) = Uanis(C57) =
Uanis(C58) = Uanis(C59) = Uanis(C60) = Uanis(C25) = Uanis(C26) = Uanis(C27) =
Uanis(C28) = Uanis(C29) = Uanis(C30) = Uanis(C40) = Uanis(C41) = Uanis(C42) =
Uanis(C43) = Uanis(C44) = Uanis(C45) = Uanis(C54) = Uanis(C10) = Uanis(C11) =
Uanis(C12) = Uanis(C13) = Uanis(C14) = Uanis(C15)
5. Others
 Fixed Sof: C1(0.0625) C2(0.0625) C3(0.0625) H3(0.0625) C4(0.0625) H4(0.0625)
 C5(0.0625) C6(0.0625) H6(0.0625) C7(0.0625) H7(0.0625) C8(0.0625) C9(0.0625)
 C10(0.0625) C11(0.0625) H11(0.0625) C12(0.0625) H12(0.0625) C13(0.0625)
 C14(0.0625) H14(0.0625) C15(0.0625) H15(0.0625) C16(0.0625) C17(0.0625)
 C18(0.0625) H18(0.0625) C19(0.0625) H19(0.0625) C20(0.0625) C21(0.0625)
 H21(0.0625) C22(0.0625) H22(0.0625) C23(0.0625) C24(0.0625) C25(0.0625)
 C26(0.0625) H26(0.0625) C27(0.0625) H27(0.0625) C28(0.0625) C29(0.0625)
 H29(0.0625) C30(0.0625) H30(0.0625) C31(0.0625) C32(0.0625) C33(0.0625)
 H33(0.0625) C34(0.0625) H34(0.0625) C35(0.0625) C36(0.0625) H36(0.0625)
 C37(0.0625) H37(0.0625) C38(0.0625) C39(0.0625) C40(0.0625) C41(0.0625)
 H41(0.0625) C42(0.0625) H42(0.0625) C43(0.0625) C44(0.0625) H44(0.0625)
 C45(0.0625) H45(0.0625) C46(0.0625) C47(0.0625) C48(0.0625) H48(0.0625)
 C49(0.0625) H49(0.0625) C50(0.0625) C51(0.0625) H51(0.0625) C52(0.0625)
 H52(0.0625) C53(0.0625) C54(0.0625) C55(0.0625) C56(0.0625) H56(0.0625)
 C57(0.0625) H57(0.0625) C58(0.0625) C59(0.0625) H59(0.0625) C60(0.0625)
 H60(0.0625) C61(0.0625) C62(0.0625) C63(0.0625) H63(0.0625) C64(0.0625)
 H64(0.0625) C65(0.0625) C66(0.0625) C67(0.0625) H67(0.0625) C68(0.0625)
 C69(0.0625) C70(0.0625) H70(0.0625) C71(0.0625) H71(0.0625) C72(0.0625)
 C73(0.0625) C74(0.0625) H74(0.0625) C75(0.0625) C76(0.0625)
 Fixed X: C1(0.5) C2(0.5) C5(0.5) C8(0.5) C9(0.5) C10(0.5) C13(0.5) C16(0.5)
 C17(0.5) C18(0.5) H18(0.5) C19(0.5) C20(0.5) C21(0.5) C22(0.5) C23(0.5)
 C24(0.5) C25(0.5) C28(0.5) C31(0.5) C32(0.5) C35(0.5) C38(0.5) C39(0.5)
 C40(0.5) C43(0.5) C46(0.5) C47(0.5) C50(0.5) C53(0.5) C54(0.5) C55(0.5)
 C58(0.5) C61(0.5) C62(0.5) C63(0.5) C64(0.5) C65(0.5) C66(0.5) C67(0.5)
 C68(0.5) C69(0.5) C70(0.5) C71(0.5) C72(0.5) C73(0.5) C74(0.5) C75(0.5)
 C76(0.5)
6.a Aromatic/amide H refined with riding coordinates:
 C3(H3), C4(H4), C6(H6), C7(H7), C11(H11), C12(H12), C14(H14), C15(H15),
 C19(H19), C21(H21), C22(H22), C26(H26), C27(H27), C29(H29), C30(H30), C33(H33),
  C34(H34), C36(H36), C37(H37), C41(H41), C42(H42), C44(H44), C45(H45),
 C48(H48), C49(H49), C51(H51), C52(H52), C56(H56), C57(H57), C59(H59), C60(H60),
  C63(H63), C64(H64), C67(H67), C70(H70), C71(H71), C74(H74)
;
_smtbx_masks_special_details
;
The solvent masking procedure as implemented in Olex2 was used to remove the
electronic contribution of solvent molecules from the refinement.  As the exact
solvent content is not known, only the atoms used in the refinement model are
reported in the formula here.


Total solvent accessible volume / cell = 16316.2 Ang^3^ [74.9%]
Total electron count / cell = 3879.2
;

loop_
_space_group_symop_operation_xyz
'x, y, z'
'-y, x, z'
'-x, -y, z'
'y, -x, z'
'x, -z, y'
'x, -y, -z'
'x, z, -y'
'z, y, -x'
'-x, y, -z'
'-z, y, x'
'z, x, y'
'y, z, x'
'-y, -z, x'
'z, -x, -y'
'-y, z, -x'
'-z, -x, y'
'-z, x, -y'
'y, -z, -x'
'y, x, -z'
'-y, -x, -z'
'-x, z, y'
'-x, -z, -y'
'z, -y, x'
'-z, -y, -x'
'-x, -y, -z'
'y, -x, -z'
'x, y, -z'
'-y, x, -z'
'-x, z, -y'
'-x, y, z'
'-x, -z, y'
'-z, -y, x'
'x, -y, z'
'z, -y, -x'
'-z, -x, -y'
'-y, -z, -x'
'y, z, -x'
'-z, x, y'
'y, -z, x'
'z, x, -y'
'z, -x, y'
'-y, z, x'
'-y, -x, z'
'y, x, z'
'x, -z, -y'
'x, z, y'
'-z, y, -x'
'z, y, x'

loop_
_atom_site_label
_atom_site_type_symbol
_atom_site_fract_x
_atom_site_fract_y
_atom_site_fract_z
_atom_site_U_iso_or_equiv
_atom_site_adp_type
_atom_site_occupancy
_atom_site_site_symmetry_order
_atom_site_calc_flag
_atom_site_refinement_flags_posn
_atom_site_refinement_flags_adp
_atom_site_refinement_flags_occupancy
_atom_site_disorder_assembly
_atom_site_disorder_group
Zr1 Zr 0.5000 0.5000 0.58840(2) 0.0307(4) Uani 1 8 d S T P . .
O1 O 0.5000 0.43071(12) 0.62721(11) 0.0500(8) Uani 1 2 d DS T P . .
O2 O 0.45673(18) 0.45673(18) 0.54327(18) 0.072(3) Uani 1 6 d S T P . .
C1 C 0.5000 0.3851(5) 0.6154(5) 0.132(3) Uani 0.0625 1 d DS U P . -1
C2 C 0.5000 0.3508(6) 0.6574(7) 0.132(3) Uani 0.0625 1 d DS U P . -1
C3 C 0.514(3) 0.3034(9) 0.6515(9) 0.132(3) Uani 0.0625 1 d D U P . -1
H3 H 0.5213 0.2918 0.6207 0.158 Uiso 0.0625 1 calc R U P . -1
C4 C 0.519(2) 0.2735(10) 0.6907(10) 0.132(3) Uani 0.0625 1 d D U P . -1
H4 H 0.5340 0.2438 0.6875 0.158 Uiso 0.0625 1 calc R U P . -1
C5 C 0.5000 0.2869(7) 0.7345(7) 0.132(3) Uani 0.0625 1 d DS U P . -1
C6 C 0.485(2) 0.3337(9) 0.7406(9) 0.132(3) Uani 0.0625 1 d D U P . -1
H6 H 0.4753 0.3442 0.7710 0.158 Uiso 0.0625 1 calc R U P . -1
C7 C 0.485(2) 0.3652(9) 0.7025(8) 0.132(3) Uani 0.0625 1 d D U P . -1
H7 H 0.4738 0.3967 0.7071 0.158 Uiso 0.0625 1 calc R U P . -1
C8 C 0.5000 0.2539(9) 0.7748(9) 0.132(3) Uani 0.0625 1 d DS U P . -1
C9 C 0.5000 0.2252(10) 0.8081(10) 0.132(3) Uani 0.0625 1 d DS U P . -1
C10 C 0.5000 0.1913(8) 0.8478(9) 0.132(3) Uani 0.0625 1 d DS U P . -1
C11 C 0.4594(5) 0.1652(11) 0.8586(10) 0.132(3) Uani 0.0625 1 d D U P . -1
H11 H 0.4316 0.1691 0.8401 0.158 Uiso 0.0625 1 calc R U P . -1
C12 C 0.4595(6) 0.1329(13) 0.8968(11) 0.132(3) Uani 0.0625 1 d D U P . -1
H12 H 0.4315 0.1157 0.9041 0.158 Uiso 0.0625 1 calc R U P . -1
C13 C 0.5000 0.1263(7) 0.9235(7) 0.132(3) Uani 0.0625 1 d DS U P . -1
C14 C 0.5412(6) 0.1515(14) 0.9118(13) 0.132(3) Uani 0.0625 1 d D U P . -1
H14 H 0.5701 0.1446 0.9276 0.158 Uiso 0.0625 1 calc DR U P . -1
C15 C 0.5397(7) 0.1868(12) 0.8769(12) 0.132(3) Uani 0.0625 1 d D U P . -1
H15 H 0.5658 0.2077 0.8730 0.158 Uiso 0.0625 1 calc R U P . -1
C16 C 0.5000 -0.3880(5) 0.6117(5) 0.132(3) Uani 0.0625 1 d DS U P . -1
C17 C 0.5000 -0.3516(6) 0.6478(7) 0.132(3) Uani 0.0625 1 d DS U P . -1
C18 C 0.5000 -0.3648(6) 0.6955(6) 0.132(3) Uani 0.0625 1 d DS U P . -1
H18 H 0.5000 -0.3975(6) 0.7035(10) 0.158 Uiso 0.0625 1 d DS U P A -1
C19 C 0.5000 -0.3305(7) 0.7303(7) 0.132(3) Uani 0.0625 1 d DS U P . -1
H19 H 0.5000 -0.3394 0.7628 0.158 Uiso 0.0625 1 calc R U P . -1
C20 C 0.5000 -0.2826(7) 0.7177(8) 0.132(3) Uani 0.0625 1 d DS U P . -1
C21 C 0.5000 -0.2692(6) 0.6702(9) 0.132(3) Uani 0.0625 1 d DS U P . -1
H21 H 0.5000 -0.2366 0.6619 0.158 Uiso 0.0625 1 calc R U P . -1
C22 C 0.5000 -0.3037(6) 0.6352(8) 0.132(3) Uani 0.0625 1 d DS U P . -1
H22 H 0.5000 -0.2947 0.6027 0.158 Uiso 0.0625 1 calc R U P . -1
C23 C 0.5000 -0.2458(10) 0.7542(11) 0.132(3) Uani 0.0625 1 d DS U P . -1
C24 C 0.5000 -0.2172(10) 0.7877(10) 0.132(3) Uani 0.0625 1 d DS U P . -1
C25 C 0.5000 -0.1877(7) 0.8305(8) 0.132(3) Uani 0.0625 1 d DS U P . -1
C26 C 0.5141(18) -0.2060(7) 0.8741(9) 0.132(3) Uani 0.0625 1 d D U P . -1
H26 H 0.5236 -0.2382 0.8766 0.158 Uiso 0.0625 1 calc R U P . -1
C27 C 0.5143(19) -0.1774(7) 0.9137(8) 0.132(3) Uani 0.0625 1 d D U P . -1
H27 H 0.5239 -0.1897 0.9436 0.158 Uiso 0.0625 1 calc R U P . -1
C28 C 0.5000 -0.1295(6) 0.9094(6) 0.132(3) Uani 0.0625 1 d DS U P . -1
C29 C 0.487(2) -0.1113(8) 0.8667(7) 0.132(3) Uani 0.0625 1 d D U P . -1
H29 H 0.4777 -0.0791 0.8643 0.158 Uiso 0.0625 1 calc R U P . -1
C30 C 0.488(2) -0.1400(8) 0.8262(8) 0.132(3) Uani 0.0625 1 d D U P . -1
H30 H 0.4798 -0.1271 0.7961 0.158 Uiso 0.0625 1 calc R U P . -1
C31 C 0.5000 -0.3883(5) 1.3885(5) 0.132(3) Uani 0.0625 1 d DS U P . -1
C32 C 0.5000 -0.3624(8) 1.3445(7) 0.132(3) Uani 0.0625 1 d DS U P . -1
C33 C 0.5411(5) -0.3595(9) 1.3175(8) 0.132(3) Uani 0.0625 1 d D U P . -1
H33 H 0.5695 -0.3742 1.3282 0.158 Uiso 0.0625 1 calc R U P . -1
C34 C 0.5404(6) -0.3348(12) 1.2743(10) 0.132(3) Uani 0.0625 1 d D U P . -1
H34 H 0.5673 -0.3349 1.2541 0.158 Uiso 0.0625 1 calc R U P . -1
C35 C 0.5000 -0.3104(11) 1.2616(9) 0.132(3) Uani 0.0625 1 d DS U P . -1
C36 C 0.4566(4) -0.3200(13) 1.2849(11) 0.132(3) Uani 0.0625 1 d D U P . -1
H36 H 0.4274 -0.3102 1.2714 0.158 Uiso 0.0625 1 calc R U P . -1
C37 C 0.4575(5) -0.3440(12) 1.3275(9) 0.132(3) Uani 0.0625 1 d D U P . -1
H37 H 0.4291 -0.3479 1.3453 0.158 Uiso 0.0625 1 calc R U P . -1
C38 C 0.5000 -0.2755(11) 1.2235(11) 0.132(3) Uani 0.0625 1 d DS U P . -1
C39 C 0.5000 -0.2427(8) 1.1941(8) 0.132(3) Uani 0.0625 1 d DS U P . -1
C40 C 0.5000 -0.2088(6) 1.1547(6) 0.132(3) Uani 0.0625 1 d DS U P . -1
C41 C 0.5420(4) -0.1993(6) 1.1304(6) 0.132(3) Uani 0.0625 1 d D U P . -1
H41 H 0.5706 -0.2147 1.1393 0.158 Uiso 0.0625 1 calc R U P . -1
C42 C 0.5419(4) -0.1672(6) 1.0931(6) 0.132(3) Uani 0.0625 1 d D U P . -1
H42 H 0.5704 -0.1608 1.0763 0.158 Uiso 0.0625 1 calc R U P . -1
C43 C 0.5000 -0.1443(5) 1.0805(6) 0.132(3) Uani 0.0625 1 d DS U P . -1
C44 C 0.4580(4) -0.1541(7) 1.1046(7) 0.132(3) Uani 0.0625 1 d D U P . -1
H44 H 0.4295 -0.1387 1.0956 0.158 Uiso 0.0625 1 calc R U P . -1
C45 C 0.4580(4) -0.1863(7) 1.1420(7) 0.132(3) Uani 0.0625 1 d D U P . -1
H45 H 0.4295 -0.1929 1.1586 0.158 Uiso 0.0625 1 calc R U P . -1
C46 C 0.5000 0.3869(5) 1.3869(5) 0.132(3) Uani 0.0625 1 d DS U P . -1
C47 C 0.5000 0.3481(6) 1.3516(7) 0.132(3) Uani 0.0625 1 d DS U P . -1
C48 C 0.4862(18) 0.3569(7) 1.3048(8) 0.132(3) Uani 0.0625 1 d D U P . -1
H48 H 0.4769 0.3879 1.2955 0.158 Uiso 0.0625 1 calc R U P . -1
C49 C 0.486(2) 0.3202(8) 1.2719(9) 0.132(3) Uani 0.0625 1 d D U P . -1
H49 H 0.4760 0.3261 1.2403 0.158 Uiso 0.0625 1 calc DR U P . -1
C50 C 0.5000 0.2748(7) 1.2850(8) 0.132(3) Uani 0.0625 1 d DS U P . -1
C51 C 0.516(3) 0.2664(9) 1.3314(11) 0.132(3) Uani 0.0625 1 d D U P . -1
H51 H 0.5294 0.2368 1.3394 0.158 Uiso 0.0625 1 calc R U P . -1
C52 C 0.511(3) 0.3015(8) 1.3655(9) 0.132(3) Uani 0.0625 1 d D U P . -1
H52 H 0.5145 0.2940 1.3980 0.158 Uiso 0.0625 1 calc R U P . -1
C53 C 0.5000 0.2362(8) 1.2504(10) 0.132(3) Uani 0.0625 1 d DS U P . -1
C54 C 0.5000 0.2031(9) 1.2212(10) 0.132(3) Uani 0.0625 1 d DS U P . -1
C55 C 0.5000 0.1691(8) 1.1816(9) 0.132(3) Uani 0.0625 1 d DS U P . -1
C56 C 0.4573(4) 0.1575(14) 1.1593(11) 0.132(3) Uani 0.0625 1 d D U P . -1
H56 H 0.4282 0.1686 1.1721 0.158 Uiso 0.0625 1 calc R U P . -1
C57 C 0.4573(4) 0.1299(14) 1.1186(11) 0.132(3) Uani 0.0625 1 d D U P . -1
H57 H 0.4282 0.1225 1.1033 0.158 Uiso 0.0625 1 calc R U P . -1
C58 C 0.5000 0.1129(7) 1.1002(7) 0.132(3) Uani 0.0625 1 d DS U P . -1
C59 C 0.5425(4) 0.1234(19) 1.1229(14) 0.132(3) Uani 0.0625 1 d D U P . -1
H59 H 0.5715 0.1112 1.1109 0.158 Uiso 0.0625 1 calc R U P . -1
C60 C 0.5424(4) 0.1520(14) 1.1634(12) 0.132(3) Uani 0.0625 1 d D U P . -1
H60 H 0.5715 0.1597 1.1786 0.158 Uiso 0.0625 1 calc R U P . -1
C61 C 0.5000 0.0965(6) 0.9668(6) 0.132(3) Uani 0.0625 1 d DS U P . -1
C62 C 0.5000 0.0464(5) 0.9636(7) 0.132(3) Uani 0.0625 1 d DS U P . -1
C63 C 0.5000 0.0229(8) 0.9193(7) 0.132(3) Uani 0.0625 1 d DS U P . -1
H63 H 0.5000 0.0413 0.8911 0.158 Uiso 0.0625 1 calc R U P . -1
C64 C 0.5000 -0.0265(7) 0.9155(7) 0.132(3) Uani 0.0625 1 d DS U P . -1
H64 H 0.5000 -0.0413 0.8852 0.158 Uiso 0.0625 1 calc R U P . -1
C65 C 0.5000 -0.0540(5) 0.9573(6) 0.132(3) Uani 0.0625 1 d DS U P . -1
C66 C 0.5000 -0.1031(6) 0.9540(6) 0.132(3) Uani 0.0625 1 d DS U P . -1
C67 C 0.5000 -0.1323(6) 0.9952(6) 0.132(3) Uani 0.0625 1 d DS U P . -1
H67 H 0.5000 -0.1658 0.9922 0.158 Uiso 0.0625 1 calc R U P . -1
C68 C 0.5000 -0.1110(6) 1.0408(6) 0.132(3) Uani 0.0625 1 d DS U P . -1
C69 C 0.5000 -0.0616(4) 1.0455(6) 0.132(3) Uani 0.0625 1 d DS U P . -1
C70 C 0.5000 -0.0385(6) 1.0897(7) 0.132(3) Uani 0.0625 1 d DS U P . -1
H70 H 0.5000 -0.0568 1.1179 0.158 Uiso 0.0625 1 calc R U P . -1
C71 C 0.5000 0.0115(6) 1.0929(7) 0.132(3) Uani 0.0625 1 d DS U P . -1
H71 H 0.5000 0.0265 1.1230 0.158 Uiso 0.0625 1 calc R U P . -1
C72 C 0.5000 0.0393(4) 1.0506(6) 0.132(3) Uani 0.0625 1 d DS U P . -1
C73 C 0.5000 0.0891(6) 1.0541(6) 0.132(3) Uani 0.0625 1 d DS U P . -1
C74 C 0.5000 0.1176(6) 1.0120(6) 0.132(3) Uani 0.0625 1 d DS U P . -1
H74 H 0.5000 0.1511 1.0147 0.158 Uiso 0.0625 1 calc R U P . -1
C75 C 0.5000 0.0173(4) 1.0057(6) 0.132(3) Uani 0.0625 1 d DS U P . -1
C76 C 0.5000 -0.0331(4) 1.0031(6) 0.132(3) Uani 0.0625 1 d DS U P . -1

loop_
_atom_site_aniso_label
_atom_site_aniso_U_11
_atom_site_aniso_U_22
_atom_site_aniso_U_33
_atom_site_aniso_U_23
_atom_site_aniso_U_13
_atom_site_aniso_U_12
Zr1 0.0334(4) 0.0334(4) 0.0253(5) 0.000 0.000 0.000
O1 0.066(2) 0.0468(18) 0.0372(16) 0.0101(14) 0.000 0.000
O2 0.072(3) 0.072(3) 0.072(3) -0.044(3) -0.044(3) 0.044(3)
C1 0.318(7) 0.010(3) 0.068(4) -0.006(3) 0.010(9) -0.029(6)
C2 0.318(7) 0.010(3) 0.068(4) -0.006(3) 0.010(9) -0.029(6)
C3 0.318(7) 0.010(3) 0.068(4) -0.006(3) 0.010(9) -0.029(6)
C4 0.318(7) 0.010(3) 0.068(4) -0.006(3) 0.010(9) -0.029(6)
C5 0.318(7) 0.010(3) 0.068(4) -0.006(3) 0.010(9) -0.029(6)
C6 0.318(7) 0.010(3) 0.068(4) -0.006(3) 0.010(9) -0.029(6)
C7 0.318(7) 0.010(3) 0.068(4) -0.006(3) 0.010(9) -0.029(6)
C8 0.318(7) 0.010(3) 0.068(4) -0.006(3) 0.010(9) -0.029(6)
C9 0.318(7) 0.010(3) 0.068(4) -0.006(3) 0.010(9) -0.029(6)
C10 0.318(7) 0.010(3) 0.068(4) -0.006(3) 0.010(9) -0.029(6)
C11 0.318(7) 0.010(3) 0.068(4) -0.006(3) 0.010(9) -0.029(6)
C12 0.318(7) 0.010(3) 0.068(4) -0.006(3) 0.010(9) -0.029(6)
C13 0.318(7) 0.010(3) 0.068(4) -0.006(3) 0.010(9) -0.029(6)
C14 0.318(7) 0.010(3) 0.068(4) -0.006(3) 0.010(9) -0.029(6)
C15 0.318(7) 0.010(3) 0.068(4) -0.006(3) 0.010(9) -0.029(6)
C16 0.318(7) 0.010(3) 0.068(4) -0.006(3) 0.010(9) -0.029(6)
C17 0.318(7) 0.010(3) 0.068(4) -0.006(3) 0.010(9) -0.029(6)
C18 0.318(7) 0.010(3) 0.068(4) -0.006(3) 0.010(9) -0.029(6)
C19 0.318(7) 0.010(3) 0.068(4) -0.006(3) 0.010(9) -0.029(6)
C20 0.318(7) 0.010(3) 0.068(4) -0.006(3) 0.010(9) -0.029(6)
C21 0.318(7) 0.010(3) 0.068(4) -0.006(3) 0.010(9) -0.029(6)
C22 0.318(7) 0.010(3) 0.068(4) -0.006(3) 0.010(9) -0.029(6)
C23 0.318(7) 0.010(3) 0.068(4) -0.006(3) 0.010(9) -0.029(6)
C24 0.318(7) 0.010(3) 0.068(4) -0.006(3) 0.010(9) -0.029(6)
C25 0.318(7) 0.010(3) 0.068(4) -0.006(3) 0.010(9) -0.029(6)
C26 0.318(7) 0.010(3) 0.068(4) -0.006(3) 0.010(9) -0.029(6)
C27 0.318(7) 0.010(3) 0.068(4) -0.006(3) 0.010(9) -0.029(6)
C28 0.318(7) 0.010(3) 0.068(4) -0.006(3) 0.010(9) -0.029(6)
C29 0.318(7) 0.010(3) 0.068(4) -0.006(3) 0.010(9) -0.029(6)
C30 0.318(7) 0.010(3) 0.068(4) -0.006(3) 0.010(9) -0.029(6)
C31 0.318(7) 0.010(3) 0.068(4) -0.006(3) 0.010(9) -0.029(6)
C32 0.318(7) 0.010(3) 0.068(4) -0.006(3) 0.010(9) -0.029(6)
C33 0.318(7) 0.010(3) 0.068(4) -0.006(3) 0.010(9) -0.029(6)
C34 0.318(7) 0.010(3) 0.068(4) -0.006(3) 0.010(9) -0.029(6)
C35 0.318(7) 0.010(3) 0.068(4) -0.006(3) 0.010(9) -0.029(6)
C36 0.318(7) 0.010(3) 0.068(4) -0.006(3) 0.010(9) -0.029(6)
C37 0.318(7) 0.010(3) 0.068(4) -0.006(3) 0.010(9) -0.029(6)
C38 0.318(7) 0.010(3) 0.068(4) -0.006(3) 0.010(9) -0.029(6)
C39 0.318(7) 0.010(3) 0.068(4) -0.006(3) 0.010(9) -0.029(6)
C40 0.318(7) 0.010(3) 0.068(4) -0.006(3) 0.010(9) -0.029(6)
C41 0.318(7) 0.010(3) 0.068(4) -0.006(3) 0.010(9) -0.029(6)
C42 0.318(7) 0.010(3) 0.068(4) -0.006(3) 0.010(9) -0.029(6)
C43 0.318(7) 0.010(3) 0.068(4) -0.006(3) 0.010(9) -0.029(6)
C44 0.318(7) 0.010(3) 0.068(4) -0.006(3) 0.010(9) -0.029(6)
C45 0.318(7) 0.010(3) 0.068(4) -0.006(3) 0.010(9) -0.029(6)
C46 0.318(7) 0.010(3) 0.068(4) -0.006(3) 0.010(9) -0.029(6)
C47 0.318(7) 0.010(3) 0.068(4) -0.006(3) 0.010(9) -0.029(6)
C48 0.318(7) 0.010(3) 0.068(4) -0.006(3) 0.010(9) -0.029(6)
C49 0.318(7) 0.010(3) 0.068(4) -0.006(3) 0.010(9) -0.029(6)
C50 0.318(7) 0.010(3) 0.068(4) -0.006(3) 0.010(9) -0.029(6)
C51 0.318(7) 0.010(3) 0.068(4) -0.006(3) 0.010(9) -0.029(6)
C52 0.318(7) 0.010(3) 0.068(4) -0.006(3) 0.010(9) -0.029(6)
C53 0.318(7) 0.010(3) 0.068(4) -0.006(3) 0.010(9) -0.029(6)
C54 0.318(7) 0.010(3) 0.068(4) -0.006(3) 0.010(9) -0.029(6)
C55 0.318(7) 0.010(3) 0.068(4) -0.006(3) 0.010(9) -0.029(6)
C56 0.318(7) 0.010(3) 0.068(4) -0.006(3) 0.010(9) -0.029(6)
C57 0.318(7) 0.010(3) 0.068(4) -0.006(3) 0.010(9) -0.029(6)
C58 0.318(7) 0.010(3) 0.068(4) -0.006(3) 0.010(9) -0.029(6)
C59 0.318(7) 0.010(3) 0.068(4) -0.006(3) 0.010(9) -0.029(6)
C60 0.318(7) 0.010(3) 0.068(4) -0.006(3) 0.010(9) -0.029(6)
C61 0.318(7) 0.010(3) 0.068(4) -0.006(3) 0.010(9) -0.029(6)
C62 0.318(7) 0.010(3) 0.068(4) -0.006(3) 0.010(9) -0.029(6)
C63 0.318(7) 0.010(3) 0.068(4) -0.006(3) 0.010(9) -0.029(6)
C64 0.318(7) 0.010(3) 0.068(4) -0.006(3) 0.010(9) -0.029(6)
C65 0.318(7) 0.010(3) 0.068(4) -0.006(3) 0.010(9) -0.029(6)
C66 0.318(7) 0.010(3) 0.068(4) -0.006(3) 0.010(9) -0.029(6)
C67 0.318(7) 0.010(3) 0.068(4) -0.006(3) 0.010(9) -0.029(6)
C68 0.318(7) 0.010(3) 0.068(4) -0.006(3) 0.010(9) -0.029(6)
C69 0.318(7) 0.010(3) 0.068(4) -0.006(3) 0.010(9) -0.029(6)
C70 0.318(7) 0.010(3) 0.068(4) -0.006(3) 0.010(9) -0.029(6)
C71 0.318(7) 0.010(3) 0.068(4) -0.006(3) 0.010(9) -0.029(6)
C72 0.318(7) 0.010(3) 0.068(4) -0.006(3) 0.010(9) -0.029(6)
C73 0.318(7) 0.010(3) 0.068(4) -0.006(3) 0.010(9) -0.029(6)
C74 0.318(7) 0.010(3) 0.068(4) -0.006(3) 0.010(9) -0.029(6)
C75 0.318(7) 0.010(3) 0.068(4) -0.006(3) 0.010(9) -0.029(6)
C76 0.318(7) 0.010(3) 0.068(4) -0.006(3) 0.010(9) -0.029(6)

loop_
_atom_type_symbol
_atom_type_description
_atom_type_scat_dispersion_real
_atom_type_scat_dispersion_imag
_atom_type_scat_source
C C 0.0181 0.0091 'International Tables Vol C Tables 4.2.6.8 and 6.1.1.4'
H H 0.0000 0.0000 'International Tables Vol C Tables 4.2.6.8 and 6.1.1.4'
O O 0.0492 0.0322 'International Tables Vol C Tables 4.2.6.8 and 6.1.1.4'
Zr Zr -0.1862 2.2449 'International Tables Vol C Tables 4.2.6.8 and 6.1.1.4'

loop_
_geom_angle_atom_site_label_1
_geom_angle_atom_site_label_2
_geom_angle_atom_site_label_3
_geom_angle
_geom_angle_site_symmetry_1
_geom_angle_site_symmetry_3
Zr1 Zr1 Zr1 60.0 8_556 29_656
Zr1 Zr1 Zr1 60.0 32_665 29_656
Zr1 Zr1 Zr1 90.0 5_565 29_656
Zr1 Zr1 Zr1 60.001(1) 5_565 32_665
Zr1 Zr1 Zr1 60.0 5_565 8_556
Zr1 Zr1 Zr1 90.0 32_665 8_556
O1 Zr1 Zr1 110.22(6) 2_655 29_656
O1 Zr1 Zr1 110.22(6) 4_565 29_656
O1 Zr1 Zr1 74.25(9) 3_665 29_656
O1 Zr1 Zr1 164.25(9) . 29_656
O1 Zr1 Zr1 164.25(9) 4_565 8_556
O1 Zr1 Zr1 74.25(9) 2_655 8_556
O1 Zr1 Zr1 110.22(6) 3_665 8_556
O1 Zr1 Zr1 110.21(6) . 8_556
O1 Zr1 Zr1 110.21(6) . 32_665
O1 Zr1 Zr1 74.25(9) 4_565 32_665
O1 Zr1 Zr1 164.25(9) 2_655 32_665
O1 Zr1 Zr1 110.22(6) 3_665 32_665
O1 Zr1 Zr1 110.22(6) 4_565 5_565
O1 Zr1 Zr1 110.22(6) 2_655 5_565
O1 Zr1 Zr1 74.25(9) . 5_565
O1 Zr1 Zr1 164.25(9) 3_665 5_565
O1 Zr1 O1 76.18(8) 3_665 2_655
O1 Zr1 O1 121.49(17) . 3_665
O1 Zr1 O1 76.18(8) . 4_565
O1 Zr1 O1 76.18(8) 3_665 4_565
O1 Zr1 O1 121.49(17) 2_655 4_565
O1 Zr1 O1 76.18(8) . 2_655
O2 Zr1 Zr1 34.70(11) . 5_565
O2 Zr1 Zr1 34.71(11) 2_655 5_565
O2 Zr1 Zr1 89.0(2) . 29_656
O2 Zr1 Zr1 34.71(11) 2_655 8_556
O2 Zr1 Zr1 34.71(11) 4_565 32_665
O2 Zr1 Zr1 34.70(11) . 32_665
O2 Zr1 Zr1 89.0(2) 4_565 5_565
O2 Zr1 Zr1 89.0(2) 3_665 5_565
O2 Zr1 Zr1 89.0(2) 4_565 8_556
O2 Zr1 Zr1 89.0(2) 2_655 32_665
O2 Zr1 Zr1 89.0(2) 3_665 32_665
O2 Zr1 Zr1 89.0(2) . 8_556
O2 Zr1 Zr1 34.71(11) 3_665 8_556
O2 Zr1 Zr1 89.0(2) 2_655 29_656
O2 Zr1 Zr1 34.71(11) 4_565 29_656
O2 Zr1 Zr1 34.71(11) 3_665 29_656
O2 Zr1 O1 141.86(4) 4_565 2_655
O2 Zr1 O1 78.08(19) 3_665 2_655
O2 Zr1 O1 141.86(3) . 2_655
O2 Zr1 O1 78.08(19) 2_655 2_655
O2 Zr1 O1 78.09(19) . 4_565
O2 Zr1 O1 141.86(4) 2_655 3_665
O2 Zr1 O1 78.08(19) 3_665 3_665
O2 Zr1 O1 78.08(19) 4_565 3_665
O2 Zr1 O1 141.86(4) 3_665 4_565
O2 Zr1 O1 78.09(19) . .
O2 Zr1 O1 78.08(19) 2_655 .
O2 Zr1 O1 141.86(4) 3_665 .
O2 Zr1 O1 141.86(4) . 3_665
O2 Zr1 O1 141.86(4) 4_565 .
O2 Zr1 O1 141.86(4) 2_655 4_565
O2 Zr1 O1 78.08(19) 4_565 4_565
O2 Zr1 O2 69.4(2) 3_665 2_655
O2 Zr1 O2 107.2(5) 4_565 2_655
O2 Zr1 O2 69.4(2) . 2_655
O2 Zr1 O2 69.4(2) 4_565 3_665
O2 Zr1 O2 107.2(5) . 3_665
O2 Zr1 O2 69.4(2) . 4_565
C1 O1 Zr1 136.2(7) . .
Zr1 O2 Zr1 110.6(2) . 32_665
Zr1 O2 Zr1 110.6(2) . 5_565
Zr1 O2 Zr1 110.6(2) 32_665 5_565
O1 C1 O1 119.5(12) . 22_666
O1 C1 C2 114.7(10) . .
O1 C1 C2 125.8(11) 22_666 .
C3 C2 C1 120.5(10) . .
C7 C2 C1 121.3(10) . .
C7 C2 C3 118.2(7) . .
C2 C3 H3 119.9 . .
C4 C3 C2 120.3(8) . .
C4 C3 H3 119.9 . .
C3 C4 H4 119.8 . .
C5 C4 C3 120.3(9) . .
C5 C4 H4 119.8 . .
C4 C5 C6 118.8(7) . .
C4 C5 C8 120.8(10) . .
C6 C5 C8 120.2(10) . .
C5 C6 H6 119.7 . .
C7 C6 C5 120.5(8) . .
C7 C6 H6 119.7 . .
C2 C7 H7 119.6 . .
C6 C7 C2 120.8(8) . .
C6 C7 H7 119.6 . .
C9 C8 C5 179(2) . .
C8 C9 C10 180(3) . .
C11 C10 C9 120.5(7) . .
C15 C10 C9 120.5(8) . .
C15 C10 C11 118.9(7) . .
C10 C11 H11 119.8 . .
C10 C11 C12 120.4(8) . .
C12 C11 H11 119.8 . .
C11 C12 H12 119.9 . .
C13 C12 C11 120.3(8) . .
C13 C12 H12 119.9 . .
C12 C13 C14 119.3(7) . .
C12 C13 C61 121.7(6) . .
C14 C13 C61 118.7(6) . .
C13 C14 H14 120.0 . .
C13 C14 C15 120.0(8) . .
C15 C14 H14 120.0 . .
C10 C15 C14 120.2(8) . .
C10 C15 H15 119.9 . .
C14 C15 H15 119.9 . .
O1 C16 O1 129.7(13) 7_546 3_655
O1 C16 C17 114.9(11) 7_546 .
O1 C16 C17 115.4(11) 3_655 .
C18 C17 C16 119.1(11) . .
C22 C17 C16 120.6(11) . .
C22 C17 C18 120.3(7) . .
C17 C18 H18 119.2(14) . .
C19 C18 C17 119.8(7) . .
C19 C18 H18 120.9(14) . .
C18 C19 H19 120.0 . .
C18 C19 C20 119.9(8) . .
C20 C19 H19 120.0 . .
C19 C20 C23 120.6(10) . .
C21 C20 C19 120.5(7) . .
C21 C20 C23 118.9(10) . .
C20 C21 H21 120.1 . .
C22 C21 C20 119.7(7) . .
C22 C21 H21 120.1 . .
C17 C22 H22 120.1 . .
C21 C22 C17 119.8(8) . .
C21 C22 H22 120.1 . .
C24 C23 C20 175.1(18) . .
C23 C24 C25 174.2(18) . .
C26 C25 C24 121.0(10) . .
C26 C25 C30 120.4(7) . .
C30 C25 C24 118.5(10) . .
C25 C26 H26 120.0 . .
C27 C26 C25 119.9(8) . .
C27 C26 H26 120.0 . .
C26 C27 H27 120.4 . .
C26 C27 C28 119.3(8) . .
C28 C27 H27 120.4 . .
C27 C28 C66 114.4(9) . .
C29 C28 C27 120.7(7) . .
C29 C28 C66 124.8(9) . .
C28 C29 H29 119.9 . .
C28 C29 C30 120.2(8) . .
C30 C29 H29 119.9 . .
C25 C30 C29 119.3(8) . .
C25 C30 H30 120.3 . .
C29 C30 H30 120.3 . .
O1 C31 O1 130.5(14) 21_646 6_557
O1 C31 C32 129.2(14) 21_646 .
O1 C31 C32 100.3(12) 6_557 .
C33 C32 C31 120.1(6) . .
C33 C32 C37 120.6(8) . .
C37 C32 C31 119.1(5) . .
C32 C33 H33 120.3 . .
C32 C33 C34 119.5(8) . .
C34 C33 H33 120.3 . .
C33 C34 H34 120.5 . .
C35 C34 C33 119.0(8) . .
C35 C34 H34 120.5 . .
C34 C35 C36 119.9(7) . .
C34 C35 C38 121.9(7) . .
C36 C35 C38 118.1(7) . .
C35 C36 H36 120.6 . .
C37 C36 C35 118.8(8) . .
C37 C36 H36 120.6 . .
C32 C37 H37 120.1 . .
C36 C37 C32 119.9(8) . .
C36 C37 H37 120.1 . .
C39 C38 C35 175(4) . .
C38 C39 C40 173(2) . .
C41 C40 C39 119.8(4) . .
C45 C40 C39 119.6(4) . .
C45 C40 C41 120.6(7) . .
C40 C41 H41 120.1 . .
C42 C41 C40 119.7(7) . .
C42 C41 H41 120.1 . .
C41 C42 H42 120.1 . .
C41 C42 C43 119.8(8) . .
C43 C42 H42 120.1 . .
C42 C43 C68 119.5(5) . .
C44 C43 C42 120.4(7) . .
C44 C43 C68 120.1(5) . .
C43 C44 H44 120.0 . .
C45 C44 C43 120.0(8) . .
C45 C44 H44 120.0 . .
C40 C45 C44 119.5(8) . .
C40 C45 H45 120.3 . .
C44 C45 H45 120.3 . .
O1 C46 O1 125.6(13) 9_657 5_566
O1 C46 C47 119.9(11) 9_657 .
O1 C46 C47 114.5(11) 5_566 .
C48 C47 C46 120.3(11) . .
C48 C47 C52 119.2(8) . .
C52 C47 C46 120.3(11) . .
C47 C48 H48 120.0 . .
C49 C48 C47 120.1(8) . .
C49 C48 H48 120.0 . .
C48 C49 H49 119.8 . .
C48 C49 C50 120.3(8) . .
C50 C49 H49 119.8 . .
C49 C50 C51 119.6(7) . .
C49 C50 C53 120.4(10) . .
C51 C50 C53 119.9(10) . .
C50 C51 H51 120.1 . .
C52 C51 C50 119.8(9) . .
C52 C51 H51 120.1 . .
C47 C52 H52 120.1 . .
C51 C52 C47 119.7(9) . .
C51 C52 H52 120.1 . .
C54 C53 C50 179(2) . .
C53 C54 C55 172(2) . .
C56 C55 C54 119.5(5) . .
C60 C55 C54 120.4(5) . .
C60 C55 C56 119.8(7) . .
C55 C56 H56 119.9 . .
C57 C56 C55 120.2(8) . .
C57 C56 H56 119.9 . .
C56 C57 H57 120.0 . .
C56 C57 C58 119.9(8) . .
C58 C57 H57 120.0 . .
C57 C58 C73 119.2(6) . .
C59 C58 C57 120.0(7) . .
C59 C58 C73 120.4(6) . .
C58 C59 H59 120.0 . .
C58 C59 C60 119.9(8) . .
C60 C59 H59 120.0 . .
C55 C60 C59 120.1(8) . .
C55 C60 H60 120.0 . .
C59 C60 H60 120.0 . .
C62 C61 C13 120.9(10) . .
C74 C61 C13 120.6(11) . .
C74 C61 C62 118.5(9) . .
C61 C62 C75 121.0(10) . .
C63 C62 C61 121.6(13) . .
C63 C62 C75 117.4(9) . .
C62 C63 H63 118.8 . .
C64 C63 C62 122.4(10) . .
C64 C63 H63 118.8 . .
C63 C64 H64 120.5 . .
C63 C64 C65 119.0(10) . .
C65 C64 H64 120.5 . .
C64 C65 C76 122.0(10) . .
C66 C65 C64 119.5(12) . .
C66 C65 C76 118.5(9) . .
C65 C66 C28 124.6(9) . .
C65 C66 C67 121.4(8) . .
C67 C66 C28 114.0(9) . .
C66 C67 H67 120.2 . .
C68 C67 C66 119.6(9) . .
C68 C67 H67 120.2 . .
C67 C68 C43 114.9(8) . .
C69 C68 C43 124.6(9) . .
C69 C68 C67 120.6(9) . .
C68 C69 C70 123.1(12) . .
C68 C69 C76 118.5(9) . .
C70 C69 C76 118.5(9) . .
C69 C70 H70 119.4 . .
C69 C70 C71 121.2(10) . .
C71 C70 H70 119.4 . .
C70 C71 H71 120.1 . .
C70 C71 C72 119.7(10) . .
C72 C71 H71 120.1 . .
C73 C72 C71 119.3(11) . .
C73 C72 C75 120.2(9) . .
C75 C72 C71 120.5(10) . .
C72 C73 C58 121.3(10) . .
C72 C73 C74 120.0(9) . .
C74 C73 C58 118.7(11) . .
C61 C74 C73 121.0(9) . .
C61 C74 H74 119.5 . .
C73 C74 H74 119.5 . .
C72 C75 C62 119.2(9) . .
C72 C75 C76 119.1(9) . .
C76 C75 C62 121.7(8) . .
C65 C76 C69 121.5(9) . .
C65 C76 C75 117.6(9) . .
C75 C76 C69 120.9(8) . .

loop_
_geom_bond_atom_site_label_1
_geom_bond_atom_site_label_2
_geom_bond_distance
_geom_bond_site_symmetry_2
Zr1 Zr1 3.4917(8) 29_656
Zr1 Zr1 3.4917(8) 8_556
Zr1 Zr1 3.4917(8) 5_565
Zr1 Zr1 3.4917(8) 32_665
Zr1 O1 2.218(3) .
Zr1 O1 2.218(3) 3_665
Zr1 O1 2.218(3) 4_565
Zr1 O1 2.218(3) 2_655
Zr1 O2 2.124(3) 2_655
Zr1 O2 2.124(3) 3_665
Zr1 O2 2.124(3) 4_565
Zr1 O2 2.124(3) .
O1 C1 1.316(13) .
O2 Zr1 2.124(3) 32_665
O2 Zr1 2.124(3) 5_565
C1 O1 1.332(13) 22_666
C1 C2 1.517(14) .
C2 C3 1.391(12) .
C2 C7 1.388(12) .
C3 H3 0.9400 .
C3 C4 1.384(12) .
C4 H4 0.9400 .
C4 C5 1.379(12) .
C5 C6 1.382(12) .
C5 C8 1.455(11) .
C6 H6 0.9400 .
C6 C7 1.381(12) .
C7 H7 0.9400 .
C8 C9 1.230(19) .
C9 C10 1.458(11) .
C10 C11 1.381(11) .
C10 C15 1.378(11) .
C11 H11 0.9400 .
C11 C12 1.396(11) .
C12 H12 0.9400 .
C12 C13 1.369(11) .
C13 C14 1.387(10) .
C13 C61 1.467(12) .
C14 H14 0.9400 .
C14 C15 1.389(11) .
C15 H15 0.9400 .
C16 O1 1.260(13) 7_546
C16 O1 1.268(12) 3_655
C16 C17 1.432(14) .
C17 C18 1.384(12) .
C17 C22 1.383(12) .
C18 H18 0.9400(10) .
C18 C19 1.365(12) .
C19 H19 0.9400 .
C19 C20 1.382(12) .
C20 C21 1.378(12) .
C20 C23 1.448(11) .
C21 H21 0.9400 .
C21 C22 1.372(12) .
C22 H22 0.9400 .
C23 C24 1.230(19) .
C24 C25 1.453(12) .
C25 C26 1.379(12) .
C25 C30 1.380(12) .
C26 H26 0.9400 .
C26 C27 1.365(12) .
C27 H27 0.9400 .
C27 C28 1.401(12) .
C28 C29 1.347(12) .
C28 C66 1.445(12) .
C29 H29 0.9400 .
C29 C30 1.385(12) .
C30 H30 0.9400 .
C31 O1 1.257(13) 21_646
C31 O1 1.262(13) 6_557
C31 C32 1.426(14) .
C32 C33 1.376(11) .
C32 C37 1.378(11) .
C33 H33 0.9400 .
C33 C34 1.390(12) .
C34 H34 0.9400 .
C34 C35 1.364(11) .
C35 C36 1.401(11) .
C35 C38 1.444(12) .
C36 H36 0.9400 .
C36 C37 1.366(12) .
C37 H37 0.9400 .
C38 C39 1.23(2) .
C39 C40 1.452(12) .
C40 C41 1.382(10) .
C40 C45 1.377(10) .
C41 H41 0.9400 .
C41 C42 1.374(11) .
C42 H42 0.9400 .
C42 C43 1.379(11) .
C43 C44 1.378(11) .
C43 C68 1.449(12) .
C44 H44 0.9400 .
C44 C45 1.378(11) .
C45 H45 0.9400 .
C46 O1 1.286(13) 9_657
C46 O1 1.286(13) 5_566
C46 C47 1.464(14) .
C47 C48 1.384(12) .
C47 C52 1.392(12) .
C48 H48 0.9400 .
C48 C49 1.377(12) .
C49 H49 0.9400 .
C49 C50 1.378(12) .
C50 C51 1.385(12) .
C50 C53 1.448(11) .
C51 H51 0.9400 .
C51 C52 1.373(13) .
C52 H52 0.9400 .
C53 C54 1.232(19) .
C54 C55 1.459(11) .
C55 C56 1.382(11) .
C55 C60 1.375(10) .
C56 H56 0.9400 .
C56 C57 1.375(11) .
C57 H57 0.9400 .
C57 C58 1.382(11) .
C58 C59 1.376(11) .
C58 C73 1.449(12) .
C59 H59 0.9400 .
C59 C60 1.385(11) .
C60 H60 0.9400 .
C61 C62 1.403(12) .
C61 C74 1.393(13) .
C62 C63 1.402(13) .
C62 C75 1.429(12) .
C63 H63 0.9400 .
C63 C64 1.382(13) .
C64 H64 0.9400 .
C64 C65 1.399(14) .
C65 C66 1.373(12) .
C65 C76 1.406(12) .
C66 C67 1.412(12) .
C67 H67 0.9400 .
C67 C68 1.405(12) .
C68 C69 1.385(12) .
C69 C70 1.394(13) .
C69 C76 1.427(12) .
C70 H70 0.9400 .
C70 C71 1.398(13) .
C71 H71 0.9400 .
C71 C72 1.414(14) .
C72 C73 1.394(12) .
C72 C75 1.396(12) .
C73 C74 1.418(12) .
C74 H74 0.9400 .
C75 C76 1.410(12) .

loop_
_geom_torsion_atom_site_label_1
_geom_torsion_atom_site_label_2
_geom_torsion_atom_site_label_3
_geom_torsion_atom_site_label_4
_geom_torsion
_geom_torsion_site_symmetry_1
_geom_torsion_site_symmetry_4
Zr1 O1 C1 O1 0.000(4) . 22_666
Zr1 O1 C1 C2 180.000(4) . .
O1 C1 C2 C3 -160(4) . .
O1 C1 C2 C3 20(4) 22_666 .
O1 C1 C2 C7 -159(3) 22_666 .
O1 C1 C2 C7 21(3) . .
O1 C16 C17 C18 0.000(1) 3_655 .
O1 C16 C17 C18 180.000(1) 7_546 .
O1 C16 C17 C22 180.000(1) 3_655 .
O1 C16 C17 C22 0.000(2) 7_546 .
O1 C31 C32 C33 -74.6(17) 6_557 .
O1 C31 C32 C33 105.4(17) 21_646 .
O1 C31 C32 C37 -80(2) 21_646 .
O1 C31 C32 C37 100(2) 6_557 .
O1 C46 C47 C48 -19(3) 9_657 .
O1 C46 C47 C48 161(3) 5_566 .
O1 C46 C47 C52 166(4) 9_657 .
O1 C46 C47 C52 -14(4) 5_566 .
C1 C2 C3 C4 174(3) . .
C1 C2 C7 C6 -179.5(14) . .
C2 C3 C4 C5 12(7) . .
C3 C2 C7 C6 2(3) . .
C3 C4 C5 C6 -11(6) . .
C3 C4 C5 C8 174(3) . .
C4 C5 C6 C7 6(5) . .
C5 C6 C7 C2 -1(3) . .
C7 C2 C3 C4 -8(5) . .
C8 C5 C6 C7 -179.5(13) . .
C9 C10 C11 C12 -180(3) . .
C9 C10 C15 C14 -174(3) . .
C10 C11 C12 C13 -1(2) . .
C11 C10 C15 C14 9(4) . .
C11 C12 C13 C14 -1(5) . .
C11 C12 C13 C61 173.6(18) . .
C12 C13 C14 C15 7(6) . .
C12 C13 C61 C62 77(3) . .
C12 C13 C61 C74 -103(3) . .
C13 C14 C15 C10 -11(6) . .
C13 C61 C62 C63 0.000(7) . .
C13 C61 C62 C75 180.000(5) . .
C13 C61 C74 C73 180.000(4) . .
C14 C13 C61 C62 -109(3) . .
C14 C13 C61 C74 71(3) . .
C15 C10 C11 C12 -3(2) . .
C16 C17 C18 C19 180.000(2) . .
C16 C17 C22 C21 180.000(2) . .
C17 C18 C19 C20 0.000(1) . .
C18 C17 C22 C21 0.000(4) . .
C18 C19 C20 C21 0.000(1) . .
C18 C19 C20 C23 180.000(4) . .
C19 C20 C21 C22 0.000(2) . .
C20 C21 C22 C17 0.000(2) . .
C22 C17 C18 C19 0.000(3) . .
C23 C20 C21 C22 180.000(1) . .
C24 C25 C26 C27 179.3(9) . .
C24 C25 C30 C29 179(4) . .
C25 C26 C27 C28 0.1(15) . .
C26 C25 C30 C29 -4(6) . .
C26 C27 C28 C29 -1(4) . .
C26 C27 C28 C66 177.9(9) . .
C27 C28 C29 C30 0(6) . .
C27 C28 C66 C65 162(3) . .
C27 C28 C66 C67 -18(3) . .
C28 C29 C30 C25 2(7) . .
C28 C66 C67 C68 180.000(3) . .
C29 C28 C66 C65 -19(4) . .
C29 C28 C66 C67 161(4) . .
C30 C25 C26 C27 2(3) . .
C31 C32 C33 C34 178.9(19) . .
C31 C32 C37 C36 -178(3) . .
C32 C33 C34 C35 6(2) . .
C33 C32 C37 C36 -4(4) . .
C33 C34 C35 C36 -16(4) . .
C33 C34 C35 C38 166(3) . .
C34 C35 C36 C37 17(5) . .
C35 C36 C37 C32 -7(5) . .
C37 C32 C33 C34 5(2) . .
C38 C35 C36 C37 -165(4) . .
C39 C40 C41 C42 179.9(3) . .
C39 C40 C45 C44 180.0(5) . .
C40 C41 C42 C43 0.5(3) . .
C41 C40 C45 C44 0.0(7) . .
C41 C42 C43 C44 -0.9(6) . .
C41 C42 C43 C68 -179.2(4) . .
C42 C43 C44 C45 0.9(9) . .
C42 C43 C68 C67 77.4(7) . .
C42 C43 C68 C69 -102.6(7) . .
C43 C44 C45 C40 -0.4(9) . .
C43 C68 C69 C70 0.000(5) . .
C43 C68 C69 C76 180.000(4) . .
C44 C43 C68 C67 -100.9(9) . .
C44 C43 C68 C69 79.1(9) . .
C45 C40 C41 C42 0.0(3) . .
C46 C47 C48 C49 -179.5(14) . .
C46 C47 C52 C51 -173(4) . .
C47 C48 C49 C50 -1(3) . .
C48 C47 C52 C51 11(6) . .
C48 C49 C50 C51 -1(6) . .
C48 C49 C50 C53 -179.6(14) . .
C49 C50 C51 C52 9(7) . .
C50 C51 C52 C47 -14(7) . .
C52 C47 C48 C49 -4(3) . .
C53 C50 C51 C52 -173(4) . .
C54 C55 C56 C57 173(2) . .
C54 C55 C60 C59 -174(4) . .
C55 C56 C57 C58 1.1(16) . .
C56 C55 C60 C59 0(5) . .
C56 C57 C58 C59 0(4) . .
C56 C57 C58 C73 -172.1(14) . .
C57 C58 C59 C60 -2(6) . .
C57 C58 C73 C72 -99(3) . .
C57 C58 C73 C74 81(3) . .
C58 C59 C60 C55 1(7) . .
C58 C73 C74 C61 180.000(4) . .
C59 C58 C73 C72 89(3) . .
C59 C58 C73 C74 -91(3) . .
C60 C55 C56 C57 -1(2) . .
C61 C13 C14 C15 -168(3) . .
C61 C62 C63 C64 180.000(3) . .
C61 C62 C75 C72 0.000(8) . .
C61 C62 C75 C76 180.000(4) . .
C62 C61 C74 C73 0.000(11) . .
C62 C63 C64 C65 0.000(5) . .
C62 C75 C76 C65 0.000(4) . .
C62 C75 C76 C69 180.000(4) . .
C63 C62 C75 C72 180.000(4) . .
C63 C62 C75 C76 0.000(3) . .
C63 C64 C65 C66 180.000(4) . .
C63 C64 C65 C76 0.000(4) . .
C64 C65 C66 C28 0.000(4) . .
C64 C65 C66 C67 180.000(3) . .
C64 C65 C76 C69 180.000(5) . .
C64 C65 C76 C75 0.000(4) . .
C65 C66 C67 C68 0.000(4) . .
C66 C28 C29 C30 -179(3) . .
C66 C65 C76 C69 0.000(4) . .
C66 C65 C76 C75 180.000(4) . .
C66 C67 C68 C43 180.000(4) . .
C66 C67 C68 C69 0.000(4) . .
C67 C68 C69 C70 180.000(5) . .
C67 C68 C69 C76 0.000(4) . .
C68 C43 C44 C45 179.1(6) . .
C68 C69 C70 C71 180.000(5) . .
C68 C69 C76 C65 0.000(4) . .
C68 C69 C76 C75 180.000(4) . .
C69 C70 C71 C72 0.000(5) . .
C70 C69 C76 C65 180.000(3) . .
C70 C69 C76 C75 0.000(4) . .
C70 C71 C72 C73 180.000(5) . .
C70 C71 C72 C75 0.000(5) . .
C71 C72 C73 C58 0.000(5) . .
C71 C72 C73 C74 180.000(5) . .
C71 C72 C75 C62 180.000(4) . .
C71 C72 C75 C76 0.000(4) . .
C72 C73 C74 C61 0.000(6) . .
C72 C75 C76 C65 180.000(4) . .
C72 C75 C76 C69 0.000(4) . .
C73 C58 C59 C60 171(3) . .
C73 C72 C75 C62 0.000(5) . .
C73 C72 C75 C76 180.000(6) . .
C74 C61 C62 C63 180.000(5) . .
C74 C61 C62 C75 0.000(5) . .
C75 C62 C63 C64 0.000(3) . .
C75 C72 C73 C58 180.000(7) . .
C75 C72 C73 C74 0.000(5) . .
C76 C65 C66 C28 180.000(3) . .
C76 C65 C66 C67 0.000(4) . .
C76 C69 C70 C71 0.000(4) . .

loop_
_smtbx_masks_void_nr
_smtbx_masks_void_average_x
_smtbx_masks_void_average_y
_smtbx_masks_void_average_z
_smtbx_masks_void_volume
_smtbx_masks_void_count_electrons
1 0.445 -0.993 -0.414 16316.2 3879.1
